data_2021617
loop_
_publ_author_name
'Moncol, Jan'
'Maz\'ur, Milan'
'Valko, Marian'
'Choi, Jong-Ha'

_publ_section_title
;
 Synthesis, structural characterization, EPR spectroscopy and Hirshfeld
 surface analysis of a novel Cu^2+^-doped
 3,14-diethyl-2,13-diaza-6,17-diazoniatricyclo[16.4.0.0^7,12^]docosane
 bis(perchlorate)
;
_journal_coeditor_code YF3174
_journal_issue 6
_journal_name_full 'Acta Crystallographica Section C'
_journal_page_first
;
;
_journal_paper_doi 10.1107/S2053229619005588
_journal_volume 75
_journal_year 2019
_chemical_formula_iupac '{[Cu (C22 H44 N4)] (Cl O4)2}0.69, (C22 H46 N4 2+, 2Cl O4 -)0.31'
_chemical_formula_moiety 'C22 H44.62 Cu0.69 N4 2+, 2(Cl O4 -)'
_chemical_formula_sum 'C22 H44.62 Cl2 Cu0.69 N4 O8'
_chemical_formula_weight 607.98
_chemical_name_systematic
;[3,14-Diethyl-2,6,13,17-tetraazatricyclo[16.4.0.0^7,12^]docosane]copper(II)
bis(perchlorate)--3,14-diethyl-2,13-diaza-6,17-diazoniatricyclo[16.4.0.0^7,12^]docosane bis(perchlorate) (0.69/0.31)
;
_space_group_crystal_system monoclinic
_space_group_IT_number 14
_space_group_name_Hall '-P 2yn'
_space_group_name_H-M_alt 'P 1 21/n 1'
_symmetry_space_group_name_Hall '-P 2yn'
_symmetry_space_group_name_H-M 'P 1 21/n 1'
_atom_sites_solution_hydrogens mixed
_atom_sites_solution_primary dual
_audit_creation_method
;
Olex2 1.2
(compiled 2017.08.10 svn.r3458 for OlexSys, GUI svn.r5506)
;
_cell_angle_alpha 90
_cell_angle_beta 97.722(6)
_cell_angle_gamma 90
_cell_formula_units_Z 2
_cell_length_a 9.2244(7)
_cell_length_b 11.5540(8)
_cell_length_c 12.8659(9)
_cell_measurement_reflns_used 9638
_cell_measurement_temperature 100
_cell_measurement_theta_max 67.51
_cell_measurement_theta_min 5.17
_cell_volume 1358.80(17)
_computing_cell_refinement
;
<i>Recipe</i> in <i>X-AREA</i> (Stoe & Cie, 2018)
;
_computing_data_collection
;
<i>Pilatus3_SV</i> in <i>X-AREA</i> (Stoe & Cie, 2018)
;
_computing_data_reduction
;
<i>Integrate</i> and <i>LANA</i> in <i>X-AREA</i> (Stoe & Cie, 2018)
;
_computing_molecular_graphics
;
<i>DIAMOND-4</i> (Putz & Brandenburg, 2014)
;
_computing_publication_material
;
<i>X-AREA</i> (Stoe & Cie, 2018)
;
_computing_structure_refinement
;
<i>SHELXL2018</i> (Sheldrick, 2015b)
within <i>OLEX2</i> (Dolomanov <i>et al.</i>, 2009)
;
_computing_structure_solution
;
<i>SHELXT2018</i> (Sheldrick, 2015a)
;
_diffrn_ambient_temperature 100
_diffrn_detector 'Pilatus3R 300K'
_diffrn_detector_area_resol_mean 5.81
_diffrn_measured_fraction_theta_full 0.992
_diffrn_measured_fraction_theta_max 0.974
_diffrn_measurement_device 'Eulerian 4-circle diffractometer'
_diffrn_measurement_device_type 'Stoe Stadivari with Xenocs Genix3D Cu HF'
_diffrn_measurement_method '\w scans'
_diffrn_radiation_monochromator 'Graded multilayer mirror'
_diffrn_radiation_type CuK\a
_diffrn_radiation_wavelength 1.54186
_diffrn_reflns_av_R_equivalents 0.0636
_diffrn_reflns_av_unetI/netI 0.0504
_diffrn_reflns_limit_h_max 11
_diffrn_reflns_limit_h_min -10
_diffrn_reflns_limit_k_max 14
_diffrn_reflns_limit_k_min -12
_diffrn_reflns_limit_l_max 9
_diffrn_reflns_limit_l_min -15
_diffrn_reflns_number 12575
_diffrn_reflns_theta_full 67.686
_diffrn_reflns_theta_max 71.635
_diffrn_reflns_theta_min 5.166
_diffrn_source 'Genix3D Cu HF'
_diffrn_source_current 0.600
_diffrn_source_power 0.030
_diffrn_source_voltage 50
_exptl_absorpt_coefficient_mu 3.148
_exptl_absorpt_correction_T_max 0.615
_exptl_absorpt_correction_T_min 0.115
_exptl_absorpt_correction_type multi-scan
_exptl_absorpt_process_details
;
(<i>LANA</i>; Koziskova <i>et al.</i>,  2016)
;
_exptl_crystal_colour 'pinkish violet'
_exptl_crystal_density_diffrn 1.486
_exptl_crystal_description block
_exptl_crystal_F_000 645
_exptl_crystal_size_max 0.26
_exptl_crystal_size_mid 0.14
_exptl_crystal_size_min 0.12
_refine_diff_density_max 1.090
_refine_diff_density_min -0.466
_refine_ls_extinction_method none
_refine_ls_goodness_of_fit_ref 0.956
_refine_ls_hydrogen_treatment constr
_refine_ls_matrix_type full
_refine_ls_number_parameters 187
_refine_ls_number_reflns 2591
_refine_ls_number_restraints 62
_refine_ls_restrained_S_all 0.952
_refine_ls_R_factor_all 0.1059
_refine_ls_R_factor_gt 0.0765
_refine_ls_shift/su_max 0.000
_refine_ls_shift/su_mean 0.000
_refine_ls_structure_factor_coef Fsqd
_refine_ls_weighting_details 'w=1/[\s^2^(Fo^2^)+(0.1419P)^2^] where P=(Fo^2^+2Fc^2^)/3'
_refine_ls_weighting_scheme calc
_refine_ls_wR_factor_gt 0.1890
_refine_ls_wR_factor_ref 0.2070
_reflns_number_gt 1653
_reflns_number_total 2591
_reflns_threshold_expression 'I > 2\s(I)'
_cod_data_source_file yf3174sup1.cif
_cod_data_source_block global
_cod_database_code 2021617
_shelx_space_group_comment
;
The symmetry employed for this shelxl refinement is uniquely defined
by the following loop, which should always be used as a source of
symmetry information in preference to the above space-group names.
They are only intended as comments.
;
_shelx_estimated_absorpt_t_min 0.495
_shelx_estimated_absorpt_t_max 0.704

loop_
_space_group_symop_operation_xyz
'x, y, z'
'-x+1/2, y+1/2, -z+1/2'
'-x, -y, -z'
'x-1/2, -y-1/2, z-1/2'

loop_
_atom_site_type_symbol
_atom_site_label
_atom_site_fract_x
_atom_site_fract_y
_atom_site_fract_z
_atom_site_U_iso_or_equiv
_atom_site_adp_type
_atom_site_calc_flag
_atom_site_occupancy
_atom_site_disorder_assembly
_atom_site_disorder_group
Cu Cu1 0.500000 0.500000 0.500000 0.0483(5) Uani d 0.688(4) A 1
N N1 0.2819(3) 0.5387(3) 0.4689(3) 0.0559(9) Uani d 0.688(4) A 1
H H1 0.235332 0.457994 0.479276 0.067 Uiso d 0.688(4) A 1
N N2 0.5067(3) 0.5153(3) 0.6566(3) 0.0533(9) Uani d 0.688(4) A 1
H H2 0.476200 0.436760 0.683324 0.064 Uiso d 0.688(4) A 1
N N1A 0.2819(3) 0.5387(3) 0.4689(3) 0.0559(9) Uani d 0.312(4) A 2
H H1AA 0.380339 0.545498 0.486947 0.067 Uiso calc 0.156(2) A 2
H H1AB 0.257016 0.464823 0.483422 0.067 Uiso calc 0.312(4) A 2
N N2A 0.5067(3) 0.5153(3) 0.6566(3) 0.0533(9) Uani d 0.312(4) A 2
H H2AA 0.503160 0.529120 0.589204 0.064 Uiso d 0.156(2) A 2
H H2AB 0.476910 0.448240 0.678584 0.064 Uiso d 0.312(4) A 2
C C1 0.0859(5) 0.5449(4) 0.3140(4) 0.0613(12) Uani d 1 . .
H H1A 0.031139 0.605421 0.347358 0.074 Uiso d 1 . .
H H1B 0.052019 0.468830 0.336948 0.074 Uiso d 1 . .
C C2 0.2473(4) 0.5574(4) 0.3535(3) 0.0554(10) Uani d 1 . .
H H2A 0.277939 0.637751 0.337464 0.066 Uiso calc 0.688(4) A 1
H H2B 0.277939 0.637751 0.337464 0.066 Uiso calc 0.312(4) A 2
C C3 0.2079(4) 0.6192(4) 0.5373(4) 0.0580(11) Uani d 1 . .
H H3A 0.100221 0.605567 0.520704 0.070 Uiso calc 0.688(4) A 1
H H3B 0.100221 0.605567 0.520704 0.070 Uiso calc 0.312(4) A 2
C C4 0.2517(4) 0.5855(4) 0.6517(3) 0.0559(10) Uani d 1 . .
H H4A 0.190395 0.630304 0.694821 0.067 Uiso calc 1 . .
H H4B 0.227765 0.502683 0.659413 0.067 Uiso calc 1 . .
C C5 0.4099(4) 0.6033(4) 0.6965(3) 0.0572(11) Uani d 1 . .
H H5AA 0.441264 0.681565 0.677584 0.069 Uiso calc 0.688(4) A 1
H H5AB 0.419734 0.598474 0.773945 0.069 Uiso calc 0.688(4) A 1
H H5BC 0.441264 0.681565 0.677584 0.069 Uiso calc 0.312(4) A 2
H H5BD 0.419734 0.598474 0.773945 0.069 Uiso calc 0.312(4) A 2
C C6 0.6621(4) 0.5275(4) 0.7022(3) 0.0547(11) Uani d 1 . .
H H6A 0.694042 0.607589 0.686441 0.066 Uiso calc 0.688(4) A 1
H H6B 0.694042 0.607589 0.686441 0.066 Uiso calc 0.312(4) A 2
C C7 0.6915(5) 0.5106(4) 0.8197(4) 0.0594(11) Uani d 1 . .
H H7A 0.660439 0.431931 0.837779 0.071 Uiso calc 1 . .
H H7B 0.633847 0.567326 0.854766 0.071 Uiso calc 1 . .
C C8 0.8557(5) 0.5266(4) 0.8591(4) 0.0610(12) Uani d 1 . .
H H8A 0.885269 0.606919 0.845303 0.073 Uiso calc 1 . .
H H8B 0.873857 0.513193 0.935714 0.073 Uiso calc 1 . .
C C9 0.9459(5) 0.4429(4) 0.8043(4) 0.0629(12) Uani d 1 . .
H H9A 0.923873 0.362713 0.824431 0.076 Uiso calc 1 . .
H H9B 1.051098 0.457447 0.827106 0.076 Uiso calc 1 . .
C C10 0.2347(5) 0.7453(4) 0.5135(4) 0.0603(11) Uani d 1 . .
H H10A 0.199757 0.760185 0.438569 0.072 Uiso calc 1 . .
H H10B 0.341361 0.760243 0.525170 0.072 Uiso calc 1 . .
C C11 0.1591(5) 0.8294(4) 0.5803(4) 0.0667(13) Uani d 1 . .
H H11A 0.202642 0.822664 0.653820 0.100 Uiso calc 1 . .
H H11B 0.054600 0.810906 0.574000 0.100 Uiso calc 1 . .
H H11C 0.171477 0.908709 0.555893 0.100 Uiso calc 1 . .
Cl Cl1 0.69860(19) 0.75428(10) 0.43307(9) 0.0582(5) Uani d 0.953(4) B 1
O O1 0.8297(4) 0.6880(3) 0.4545(4) 0.0933(13) Uani d 0.953(4) B 1
O O2 0.6262(5) 0.7274(3) 0.3313(3) 0.0902(13) Uani d 0.953(4) B 1
O O3 0.6078(4) 0.7263(3) 0.5071(4) 0.0756(10) Uani d 0.953(4) B 1
O O4 0.7334(5) 0.8747(3) 0.4364(3) 0.0768(11) Uani d 0.953(4) B 1
Cl Cl1A 0.631(4) 0.737(2) 0.443(2) 0.0582(5) Uani d 0.047(4) B 2
O O1A 0.733(7) 0.661(5) 0.404(6) 0.0933(13) Uani d 0.047(4) B 2
O O2A 0.505(6) 0.757(6) 0.369(5) 0.0902(13) Uani d 0.047(4) B 2
O O3A 0.598(8) 0.695(7) 0.537(4) 0.0756(10) Uani d 0.047(4) B 2
O O4A 0.701(8) 0.847(4) 0.461(6) 0.0768(11) Uani d 0.047(4) B 2

loop_
_atom_site_aniso_label
_atom_site_aniso_U_11
_atom_site_aniso_U_22
_atom_site_aniso_U_33
_atom_site_aniso_U_12
_atom_site_aniso_U_13
_atom_site_aniso_U_23
Cu1 0.0346(7) 0.0470(8) 0.0622(8) 0.0016(5) 0.0032(5) -0.0017(5)
N1 0.0433(18) 0.053(2) 0.071(2) 0.0007(15) 0.0072(15) -0.0004(17)
N2 0.0417(18) 0.051(2) 0.066(2) 0.0000(15) 0.0037(14) -0.0003(16)
N1A 0.0433(18) 0.053(2) 0.071(2) 0.0007(15) 0.0072(15) -0.0004(17)
N2A 0.0417(18) 0.051(2) 0.066(2) 0.0000(15) 0.0037(14) -0.0003(16)
C1 0.046(2) 0.059(3) 0.078(3) 0.0029(19) 0.007(2) 0.000(2)
C2 0.044(2) 0.050(2) 0.072(3) 0.0020(18) 0.0064(18) 0.003(2)
C3 0.039(2) 0.056(3) 0.078(3) 0.0036(18) 0.0044(19) 0.001(2)
C4 0.043(2) 0.052(2) 0.072(3) 0.0008(19) 0.0076(18) -0.003(2)
C5 0.048(2) 0.053(3) 0.070(3) 0.0045(19) 0.0063(19) -0.001(2)
C6 0.046(2) 0.047(2) 0.071(3) -0.0029(18) 0.0043(19) -0.0003(19)
C7 0.048(2) 0.057(3) 0.073(3) -0.001(2) 0.0052(19) -0.002(2)
C8 0.047(2) 0.060(3) 0.074(3) -0.0010(19) -0.001(2) -0.002(2)
C9 0.046(2) 0.066(3) 0.075(3) -0.001(2) 0.002(2) 0.000(2)
C10 0.049(2) 0.050(3) 0.082(3) 0.000(2) 0.008(2) 0.002(2)
C11 0.061(3) 0.055(3) 0.082(3) 0.001(2) 0.005(2) -0.003(2)
Cl1 0.0552(9) 0.0493(7) 0.0703(8) 0.0002(6) 0.0095(6) -0.0019(5)
O1 0.052(2) 0.070(2) 0.160(4) 0.0029(18) 0.020(2) -0.007(2)
O2 0.118(3) 0.069(3) 0.081(3) -0.022(2) 0.006(2) 0.0022(19)
O3 0.068(2) 0.072(3) 0.088(3) 0.0021(18) 0.017(2) 0.009(2)
O4 0.090(3) 0.052(2) 0.088(3) -0.0077(17) 0.0098(19) 0.0013(18)
Cl1A 0.0552(9) 0.0493(7) 0.0703(8) 0.0002(6) 0.0095(6) -0.0019(5)
O1A 0.052(2) 0.070(2) 0.160(4) 0.0029(18) 0.020(2) -0.007(2)
O2A 0.118(3) 0.069(3) 0.081(3) -0.022(2) 0.006(2) 0.0022(19)
O3A 0.068(2) 0.072(3) 0.088(3) 0.0021(18) 0.017(2) 0.009(2)
O4A 0.090(3) 0.052(2) 0.088(3) -0.0077(17) 0.0098(19) 0.0013(18)

loop_
_atom_type_symbol
_atom_type_description
_atom_type_scat_dispersion_real
_atom_type_scat_dispersion_imag
_atom_type_scat_source
C C 0.0181 0.0091 'International Tables Vol C Tables 4.2.6.8 and 6.1.1.4'
H H 0.0000 0.0000 'International Tables Vol C Tables 4.2.6.8 and 6.1.1.4'
Cl Cl 0.3639 0.7018 'International Tables Vol C Tables 4.2.6.8 and 6.1.1.4'
Cu Cu -1.9646 0.5888 'International Tables Vol C Tables 4.2.6.8 and 6.1.1.4'
N N 0.0311 0.0180 'International Tables Vol C Tables 4.2.6.8 and 6.1.1.4'
O O 0.0492 0.0322 'International Tables Vol C Tables 4.2.6.8 and 6.1.1.4'

loop_
_geom_angle_atom_site_label_1
_geom_angle_atom_site_label_2
_geom_angle_atom_site_label_3
_geom_angle_site_symmetry_1
_geom_angle_site_symmetry_3
_geom_angle
N1 Cu1 N1 3_666 . 180.0
N2 Cu1 N1 3_666 3_666 94.20(14)
N2 Cu1 N1 . . 94.20(14)
N2 Cu1 N1 3_666 . 85.80(14)
N2 Cu1 N1 . 3_666 85.80(14)
N2 Cu1 N2 3_666 . 180.0
Cu1 N1 H1 . . 101.0
C2 N1 Cu1 . . 107.4(2)
C2 N1 H1 . . 102.7
C2 N1 C3 . . 116.1(3)
C3 N1 Cu1 . . 122.1(3)
C3 N1 H1 . . 104.6
Cu1 N2 H2 . . 106.6
C5 N2 Cu1 . . 117.7(3)
C5 N2 H2 . . 106.5
C6 N2 Cu1 . . 107.6(3)
C6 N2 H2 . . 104.3
C6 N2 C5 . . 113.0(3)
H1AA N1A H1AB . . 107.4
C2 N1A H1AA . . 108.3
C2 N1A H1AB . . 108.3
C2 N1A C3 . . 116.1(3)
C3 N1A H1AA . . 108.3
C3 N1A H1AB . . 108.3
H2AA N2A H2AB . . 120.4
C5 N2A H2AA . . 105.8
C5 N2A H2AB . . 105.2
C6 N2A H2AA . . 106.2
C6 N2A H2AB . . 106.5
C6 N2A C5 . . 113.0(3)
H1A C1 H1B . . 107.2
C2 C1 H1A . . 108.8
C2 C1 H1B . . 108.7
C2 C1 C9 . 3_666 112.1(4)
C9 C1 H1A 3_666 . 109.1
C9 C1 H1B 3_666 . 110.8
N1 C2 C1 . . 112.9(3)
N1 C2 H2A . . 108.2
N1 C2 C6 . 3_666 108.5(3)
N1A C2 C1 . . 112.9(3)
N1A C2 H2B . . 108.2
C1 C2 H2A . . 108.2
C1 C2 H2B . . 108.2
C1 C2 C6 . 3_666 110.8(3)
C6 C2 H2A 3_666 . 108.2
C6 C2 H2B 3_666 . 108.2
N1 C3 H3A . . 107.0
N1 C3 C4 . . 108.9(3)
N1 C3 C10 . . 112.1(4)
N1A C3 H3B . . 107.0
N1A C3 C4 . . 108.9(3)
N1A C3 C10 . . 112.1(4)
C4 C3 H3A . . 107.0
C4 C3 H3B . . 107.0
C10 C3 H3A . . 107.0
C10 C3 H3B . . 107.0
C10 C3 C4 . . 114.3(4)
C3 C4 H4A . . 108.1
C3 C4 H4B . . 108.1
H4A C4 H4B . . 107.3
C5 C4 C3 . . 116.8(4)
C5 C4 H4A . . 108.1
C5 C4 H4B . . 108.1
N2 C5 C4 . . 111.7(3)
N2 C5 H5AA . . 109.3
N2 C5 H5AB . . 109.3
N2A C5 C4 . . 111.7(3)
N2A C5 H5BC . . 109.3
N2A C5 H5BD . . 109.3
C4 C5 H5AA . . 109.3
C4 C5 H5AB . . 109.3
C4 C5 H5BC . . 109.3
C4 C5 H5BD . . 109.3
H5AA C5 H5AB . . 107.9
H5BC C5 H5BD . . 107.9
N2 C6 C2 . 3_666 108.3(3)
N2 C6 H6A . . 107.7
N2 C6 C7 . . 114.7(3)
N2A C6 H6B . . 107.7
N2A C6 C7 . . 114.7(3)
C2 C6 H6A 3_666 . 107.7
C2 C6 H6B 3_666 . 107.7
C7 C6 C2 . 3_666 110.5(3)
C7 C6 H6A . . 107.7
C7 C6 H6B . . 107.7
C6 C7 H7A . . 109.6
C6 C7 H7B . . 109.6
C6 C7 C8 . . 110.4(4)
H7A C7 H7B . . 108.1
C8 C7 H7A . . 109.6
C8 C7 H7B . . 109.6
C7 C8 H8A . . 109.6
C7 C8 H8B . . 109.6
H8A C8 H8B . . 108.1
C9 C8 C7 . . 110.4(4)
C9 C8 H8A . . 109.6
C9 C8 H8B . . 109.6
C1 C9 H9A 3_666 . 109.4
C1 C9 H9B 3_666 . 109.4
C8 C9 C1 . 3_666 111.3(4)
C8 C9 H9A . . 109.4
C8 C9 H9B . . 109.4
H9A C9 H9B . . 108.0
C3 C10 H10A . . 108.9
C3 C10 H10B . . 108.9
C3 C10 C11 . . 113.5(4)
H10A C10 H10B . . 107.7
C11 C10 H10A . . 108.9
C11 C10 H10B . . 108.9
C10 C11 H11A . . 109.5
C10 C11 H11B . . 109.5
C10 C11 H11C . . 109.5
H11A C11 H11B . . 109.5
H11A C11 H11C . . 109.5
H11B C11 H11C . . 109.5
O1 Cl1 O4 . . 109.6(2)
O2 Cl1 O1 . . 110.0(3)
O2 Cl1 O4 . . 108.4(2)
O3 Cl1 O1 . . 108.4(3)
O3 Cl1 O2 . . 109.2(3)
O3 Cl1 O4 . . 111.2(2)
O1A Cl1A O4A . . 108(3)
O2A Cl1A O1A . . 113(3)
O2A Cl1A O4A . . 106(2)
O3A Cl1A O1A . . 109(3)
O3A Cl1A O2A . . 112(3)
O3A Cl1A O4A . . 109(3)

loop_
_geom_bond_atom_site_label_1
_geom_bond_atom_site_label_2
_geom_bond_site_symmetry_2
_geom_bond_distance
Cu1 N1 3_666 2.047(3)
Cu1 N1 . 2.047(3)
Cu1 N2 . 2.015(3)
Cu1 N2 3_666 2.015(3)
N1 H1 . 1.0429
N1 C2 . 1.492(5)
N1 C3 . 1.505(5)
N2 H2 . 1.0228
N2 C5 . 1.489(5)
N2 C6 . 1.481(5)
N1A H1AA . 0.9100
N1A H1AB . 0.9100
N1A C2 . 1.492(5)
N1A C3 . 1.505(5)
N2A H2AA . 0.8779
N2A H2AB . 0.8809
N2A C5 . 1.489(5)
N2A C6 . 1.481(5)
C1 H1A . 0.9937
C1 H1B . 0.9908
C1 C2 . 1.514(6)
C1 C9 3_666 1.517(6)
C2 H2A . 1.0000
C2 H2B . 1.0000
C2 C6 3_666 1.528(6)
C3 H3A . 1.0000
C3 H3B . 1.0000
C3 C4 . 1.523(6)
C3 C10 . 1.515(6)
C4 H4A . 0.9900
C4 H4B . 0.9900
C4 C5 . 1.509(5)
C5 H5AA . 0.9900
C5 H5AB . 0.9900
C5 H5BC . 0.9900
C5 H5BD . 0.9900
C6 H6A . 1.0000
C6 H6B . 1.0000
C6 C7 . 1.512(6)
C7 H7A . 0.9900
C7 H7B . 0.9900
C7 C8 . 1.543(6)
C8 H8A . 0.9900
C8 H8B . 0.9900
C8 C9 . 1.510(7)
C9 H9A . 0.9900
C9 H9B . 0.9900
C10 H10A . 0.9900
C10 H10B . 0.9900
C10 C11 . 1.527(6)
C11 H11A . 0.9800
C11 H11B . 0.9800
C11 H11C . 0.9800
Cl1 O1 . 1.426(4)
Cl1 O2 . 1.423(4)
Cl1 O3 . 1.388(4)
Cl1 O4 . 1.428(4)
Cl1A O1A . 1.423(11)
Cl1A O2A . 1.419(11)
Cl1A O3A . 1.386(11)
Cl1A O4A . 1.434(11)

loop_
_geom_hbond_atom_site_label_D
_geom_hbond_atom_site_label_H
_geom_hbond_atom_site_label_A
_geom_hbond_site_symmetry_A
_geom_hbond_distance_DH
_geom_hbond_distance_HA
_geom_hbond_distance_DA
_geom_hbond_angle_DHA
_geom_hbond_publ_flag
N1 H1 O1 3_666 1.04 2.02 3.028(5) 162.3 yes
N1 H1 O3 3_666 1.04 2.57 3.228(5) 120.8 yes
N2 H2 O2 3_666 1.02 2.12 3.072(5) 154.8 yes
N1A H1AA N2A . 0.91 2.36 2.976(5) 125.1 yes
N1A H1AB O1A 3_666 0.91 2.05 2.84(7) 145.3 yes
N1A H1AB O3A 3_666 0.91 2.31 2.92(8) 123.9 yes
N2A H2AA N1A . 0.88 2.39 2.976(5) 124.2 yes
N2A H2AB O1A 3_666 0.88 2.43 3.03(7) 125.5 yes
N2A H2AB O2A 3_666 0.88 2.46 3.17(7) 137.1 yes
